data_1550550
loop_
_publ_author_name
'Jones, Cameron'
'Dange, Deepak'
'Gair, Andrew'
'Jones, Dafydd'
'Juckel, Martin'
'Aldridge, Simon'

_publ_section_title
;
 Acyclic 1,2-Dimagnesioethanes/-ethene Derived from Magnesium(I)
 Compounds: Multipurpose Reagents for Organometallic Synthesis
;
_journal_name_full 'Chemical Science'
_journal_paper_doi 10.1039/C9SC00200F
_journal_year 2019
_chemical_formula_sum 'C94 H116 B2 Cd2 I2 N6 Si2'
_chemical_formula_weight 1886.32
_space_group_crystal_system monoclinic
_space_group_IT_number 15
_space_group_name_Hall '-C 2yc'
_space_group_name_H-M_alt 'C 1 2/c 1'
_symmetry_space_group_name_Hall '-C 2yc'
_symmetry_space_group_name_H-M 'C 1 2/c 1'
_atom_sites_solution_hydrogens geom
_audit_creation_method SHELXL-2016/6
_audit_update_record
;
2019-01-11 deposited with the CCDC.
2019-02-04 downloaded from the CCDC.
;
_cell_angle_alpha 90
_cell_angle_beta 92.003(3)
_cell_angle_gamma 90
_cell_formula_units_Z 4
_cell_length_a 23.4536(17)
_cell_length_b 11.0309(7)
_cell_length_c 33.833(2)
_cell_measurement_reflns_used 6098
_cell_measurement_temperature 150(2)
_cell_measurement_theta_max 23.04
_cell_measurement_theta_min 2.92
_cell_volume 8747.7(10)
_computing_cell_refinement 'Bruker SAINT'
_computing_data_collection 'Bruker APEX2'
_computing_data_reduction 'Bruker SAINT'
_computing_molecular_graphics 'Bruker SHELXTL'
_computing_publication_material 'Bruker SHELXTL'
_computing_structure_refinement 'SHELXL-2016/6 (Sheldrick, 2016)'
_computing_structure_solution 'SHELXS-97 (Sheldrick 2008)'
_diffrn_ambient_temperature 150(2)
_diffrn_measured_fraction_theta_full 0.997
_diffrn_measured_fraction_theta_max 0.997
_diffrn_measurement_device_type 'Bruker APex X8'
_diffrn_radiation_type MoK\a
_diffrn_radiation_wavelength 0.71073
_diffrn_reflns_av_R_equivalents 0.1006
_diffrn_reflns_av_unetI/netI 0.0562
_diffrn_reflns_Laue_measured_fraction_full 0.997
_diffrn_reflns_Laue_measured_fraction_max 0.997
_diffrn_reflns_limit_h_max 20
_diffrn_reflns_limit_h_min -25
_diffrn_reflns_limit_k_max 12
_diffrn_reflns_limit_k_min -12
_diffrn_reflns_limit_l_max 37
_diffrn_reflns_limit_l_min -37
_diffrn_reflns_number 64001
_diffrn_reflns_point_group_measured_fraction_full 0.997
_diffrn_reflns_point_group_measured_fraction_max 0.997
_diffrn_reflns_theta_full 23.039
_diffrn_reflns_theta_max 23.039
_diffrn_reflns_theta_min 2.921
_diffrn_source 'fine-focus sealed tube'
_exptl_absorpt_coefficient_mu 1.268
_exptl_absorpt_correction_T_max 0.9751
_exptl_absorpt_correction_T_min 0.9310
_exptl_absorpt_correction_type multi-scan
_exptl_absorpt_process_details 'Sortav (Blessing)'
_exptl_crystal_colour colourless
_exptl_crystal_density_diffrn 1.432
_exptl_crystal_description block
_exptl_crystal_F_000 3848
_exptl_crystal_size_max 0.050
_exptl_crystal_size_mid 0.040
_exptl_crystal_size_min 0.020
_refine_diff_density_max 0.693
_refine_diff_density_min -0.953
_refine_diff_density_rms 0.115
_refine_ls_extinction_method none
_refine_ls_goodness_of_fit_ref 1.248
_refine_ls_hydrogen_treatment constr
_refine_ls_matrix_type full
_refine_ls_number_parameters 496
_refine_ls_number_reflns 6098
_refine_ls_number_restraints 20
_refine_ls_restrained_S_all 1.255
_refine_ls_R_factor_all 0.0853
_refine_ls_R_factor_gt 0.0676
_refine_ls_shift/su_max 0.000
_refine_ls_shift/su_mean 0.000
_refine_ls_structure_factor_coef Fsqd
_refine_ls_weighting_details 'w=1/[\s^2^(Fo^2^)+156.4257P] where P=(Fo^2^+2Fc^2^)/3'
_refine_ls_weighting_scheme calc
_refine_ls_wR_factor_gt 0.1241
_refine_ls_wR_factor_ref 0.1299
_reflns_Friedel_coverage 0.000
_reflns_number_gt 4968
_reflns_number_total 6098
_reflns_threshold_expression 'I > 2\s(I)'
_cod_data_source_file c9sc00200f2.cif
_cod_data_source_block Cj1323
_cod_database_code 1550550
_shelx_shelxl_version_number 2016/6
_shelx_space_group_comment
;
The symmetry employed for this shelxl refinement is uniquely defined
by the following loop, which should always be used as a source of
symmetry information in preference to the above space-group names.
They are only intended as comments.
;
_shelx_estimated_absorpt_t_min 0.939
_shelx_estimated_absorpt_t_max 0.975

loop_
_space_group_symop_operation_xyz
'x, y, z'
'-x, y, -z+1/2'
'x+1/2, y+1/2, z'
'-x+1/2, y+1/2, -z+1/2'
'-x, -y, -z'
'x, -y, z-1/2'
'-x+1/2, -y+1/2, -z'
'x+1/2, -y+1/2, z-1/2'

loop_
_atom_site_label
_atom_site_type_symbol
_atom_site_fract_x
_atom_site_fract_y
_atom_site_fract_z
_atom_site_U_iso_or_equiv
_atom_site_adp_type
_atom_site_occupancy
_atom_site_site_symmetry_order
_atom_site_calc_flag
_atom_site_refinement_flags_posn
_atom_site_refinement_flags_adp
I1 I 0.06116(2) 0.12927(7) 0.01027(2) 0.0356(2) Uani 1 1 d . .
Cd1 Cd -0.02300(2) 0.03571(7) 0.05378(2) 0.0302(2) Uani 1 1 d . .
Si1 Si -0.14034(9) 0.1092(3) 0.09072(6) 0.0247(6) Uani 1 1 d . .
N1 N -0.0903(3) -0.0969(7) 0.16620(17) 0.0233(18) Uani 1 1 d . .
C1 C -0.0509(4) -0.1344(11) 0.1956(2) 0.045(3) Uani 1 1 d . .
H1 H -0.060253 -0.176283 0.219004 0.054 Uiso 1 1 calc R U
B1 B -0.0591(4) -0.0320(11) 0.1359(3) 0.027(3) Uani 1 1 d . .
N2 N -0.0002(3) -0.0421(8) 0.14991(18) 0.032(2) Uani 1 1 d . .
C2 C 0.0012(4) -0.1031(10) 0.1860(2) 0.040(3) Uani 1 1 d . .
H2 H 0.034885 -0.119838 0.201485 0.047 Uiso 1 1 calc R U
N3 N -0.0791(2) 0.0306(7) 0.10091(17) 0.0213(17) Uani 1 1 d . .
C3 C -0.1481(3) -0.1449(8) 0.1672(2) 0.023(2) Uani 1 1 d . .
C4 C -0.1844(3) -0.1032(9) 0.1966(2) 0.032(2) Uani 1 1 d . .
C5 C -0.2379(3) -0.1566(9) 0.1989(3) 0.031(2) Uani 1 1 d . .
H5 H -0.262964 -0.130591 0.218698 0.037 Uiso 1 1 calc R U
C6 C -0.2547(4) -0.2457(10) 0.1732(3) 0.037(3) Uani 1 1 d . .
H6 H -0.291466 -0.281185 0.175003 0.045 Uiso 1 1 calc R U
C7 C -0.2187(4) -0.2846(9) 0.1445(3) 0.032(2) Uani 1 1 d . .
H7 H -0.230993 -0.347462 0.127030 0.039 Uiso 1 1 calc R U
C8 C -0.1649(3) -0.2346(9) 0.1404(2) 0.027(2) Uani 1 1 d . .
C9 C -0.1668(4) -0.0068(10) 0.2271(2) 0.042(3) Uani 1 1 d . .
H9 H -0.129891 0.029672 0.219091 0.050 Uiso 1 1 calc R U
C10 C -0.2110(4) 0.0953(11) 0.2296(3) 0.057(3) Uani 1 1 d . .
H10A H -0.216971 0.132605 0.203486 0.086 Uiso 1 1 calc R U
H10B H -0.197168 0.156706 0.248547 0.086 Uiso 1 1 calc R U
H10C H -0.247169 0.061836 0.238354 0.086 Uiso 1 1 calc R U
C11 C -0.1570(4) -0.0665(12) 0.2682(3) 0.059(4) Uani 1 1 d . .
H11A H -0.144841 -0.004732 0.287510 0.088 Uiso 1 1 calc R U
H11B H -0.127352 -0.128819 0.266632 0.088 Uiso 1 1 calc R U
H11C H -0.192577 -0.103886 0.276426 0.088 Uiso 1 1 calc R U
C12 C -0.1252(4) -0.2855(9) 0.1108(2) 0.032(2) Uani 1 1 d . .
H12 H -0.100170 -0.217627 0.102222 0.038 Uiso 1 1 calc R U
C13 C -0.1549(4) -0.3378(10) 0.0737(3) 0.050(3) Uani 1 1 d . .
H13A H -0.176165 -0.410711 0.080656 0.075 Uiso 1 1 calc R U
H13B H -0.126295 -0.358653 0.054376 0.075 Uiso 1 1 calc R U
H13C H -0.181298 -0.277419 0.062199 0.075 Uiso 1 1 calc R U
C14 C -0.0860(4) -0.3828(10) 0.1301(3) 0.045(3) Uani 1 1 d . .
H14A H -0.061662 -0.345476 0.150839 0.067 Uiso 1 1 calc R U
H14B H -0.062171 -0.418749 0.110003 0.067 Uiso 1 1 calc R U
H14C H -0.109470 -0.446174 0.141776 0.067 Uiso 1 1 calc R U
C15 C 0.0508(3) -0.0088(9) 0.1308(2) 0.030(2) Uani 1 1 d . .
C16 C 0.0686(3) 0.1107(10) 0.1306(2) 0.033(2) Uani 1 1 d . .
C17 C 0.1209(4) 0.1411(10) 0.1137(2) 0.039(3) Uani 1 1 d . .
H17 H 0.133782 0.222752 0.113772 0.047 Uiso 1 1 calc R U
C18 C 0.1533(4) 0.0505(12) 0.0971(3) 0.046(3) Uani 1 1 d . .
H18 H 0.188195 0.070747 0.085219 0.055 Uiso 1 1 calc R U
C19 C 0.1354(3) -0.0695(11) 0.0976(3) 0.038(3) Uani 1 1 d . .
H19 H 0.158405 -0.130045 0.086144 0.045 Uiso 1 1 calc R U
C20 C 0.0844(3) -0.1032(10) 0.1146(2) 0.035(3) Uani 1 1 d . .
C21 C 0.0340(4) 0.2106(10) 0.1491(3) 0.041(3) Uani 1 1 d . .
H21 H -0.006968 0.192719 0.142308 0.050 Uiso 1 1 calc R U
C22 C 0.0402(5) 0.2099(11) 0.1944(3) 0.054(3) Uani 1 1 d . .
H22A H 0.080134 0.224983 0.202505 0.081 Uiso 1 1 calc R U
H22B H 0.028402 0.130830 0.204505 0.081 Uiso 1 1 calc R U
H22C H 0.016088 0.273492 0.205258 0.081 Uiso 1 1 calc R U
C23 C 0.0457(4) 0.3358(10) 0.1333(3) 0.051(3) Uani 1 1 d . .
H23A H 0.017354 0.392719 0.142962 0.077 Uiso 1 1 calc R U
H23B H 0.043530 0.334109 0.104310 0.077 Uiso 1 1 calc R U
H23C H 0.083979 0.361771 0.142315 0.077 Uiso 1 1 calc R U
C24 C 0.0656(4) -0.2329(10) 0.1146(3) 0.039(3) Uani 1 1 d . .
H24 H 0.040066 -0.245320 0.137298 0.047 Uiso 1 1 calc R U
C25 C 0.1158(4) -0.3197(12) 0.1193(4) 0.071(4) Uani 1 1 d . .
H25A H 0.137362 -0.320096 0.095004 0.106 Uiso 1 1 calc R U
H25B H 0.101736 -0.401640 0.124495 0.106 Uiso 1 1 calc R U
H25C H 0.140797 -0.293345 0.141516 0.106 Uiso 1 1 calc R U
C26 C 0.0315(4) -0.2587(10) 0.0766(3) 0.050(3) Uani 1 1 d . .
H26A H -0.003000 -0.208627 0.075623 0.075 Uiso 1 1 calc R U
H26B H 0.020851 -0.344556 0.075730 0.075 Uiso 1 1 calc R U
H26C H 0.054758 -0.239535 0.053899 0.075 Uiso 1 1 calc R U
C27 C -0.1612(3) 0.2101(9) 0.1323(2) 0.025(2) Uani 1 1 d . .
C28 C -0.1244(3) 0.2371(9) 0.1647(2) 0.030(2) Uani 1 1 d . .
H28 H -0.090140 0.191838 0.168478 0.036 Uiso 1 1 calc R U
C29 C -0.1366(4) 0.3281(10) 0.1913(3) 0.038(3) Uani 1 1 d . .
H29 H -0.110512 0.345577 0.212662 0.046 Uiso 1 1 calc R U
C30 C -0.1861(4) 0.3928(10) 0.1870(3) 0.044(3) Uani 1 1 d . .
H30 H -0.194645 0.454502 0.205457 0.053 Uiso 1 1 calc R U
C31 C -0.2240(4) 0.3682(10) 0.1556(3) 0.045(3) Uani 1 1 d . .
H31 H -0.258504 0.412834 0.152502 0.053 Uiso 1 1 calc R U
C32 C -0.2111(4) 0.2779(10) 0.1286(3) 0.039(3) Uani 1 1 d . .
H32 H -0.237073 0.262101 0.107061 0.046 Uiso 1 1 calc R U
C33 C -0.2036(3) 0.0174(8) 0.0732(2) 0.027(2) Uani 1 1 d . .
C34 C -0.2496(3) -0.0059(10) 0.0975(3) 0.037(3) Uani 1 1 d . .
H34 H -0.249608 0.027097 0.123454 0.045 Uiso 1 1 calc R U
C35 C -0.2950(4) -0.0771(10) 0.0839(3) 0.042(3) Uani 1 1 d . .
H35 H -0.325579 -0.092932 0.100851 0.051 Uiso 1 1 calc R U
C36 C -0.2968(4) -0.1253(10) 0.0463(3) 0.048(3) Uani 1 1 d . .
H36 H -0.328109 -0.173694 0.037254 0.057 Uiso 1 1 calc R U
C37 C -0.2527(4) -0.1018(10) 0.0224(3) 0.045(3) Uani 1 1 d . .
H37 H -0.253411 -0.134342 -0.003573 0.054 Uiso 1 1 calc R U
C38 C -0.2067(4) -0.0317(9) 0.0351(3) 0.033(2) Uani 1 1 d . .
H38 H -0.176682 -0.016731 0.017617 0.039 Uiso 1 1 calc R U
C39 C -0.1245(3) 0.2225(9) 0.0505(2) 0.026(2) Uani 1 1 d . .
C40 C -0.1629(4) 0.2518(9) 0.0194(2) 0.031(2) Uani 1 1 d . .
H40 H -0.196431 0.204547 0.015211 0.037 Uiso 1 1 calc R U
C41 C -0.1526(4) 0.3495(9) -0.0055(3) 0.038(3) Uani 1 1 d . .
H41 H -0.179643 0.369395 -0.026028 0.045 Uiso 1 1 calc R U
C42 C -0.1040(4) 0.4171(9) -0.0007(3) 0.040(3) Uani 1 1 d . .
H42 H -0.096780 0.482297 -0.018131 0.048 Uiso 1 1 calc R U
C43 C -0.0656(4) 0.3901(9) 0.0296(3) 0.035(2) Uani 1 1 d . .
H43 H -0.031849 0.436926 0.033155 0.042 Uiso 1 1 calc R U
C44 C -0.0760(4) 0.2941(9) 0.0552(2) 0.031(2) Uani 1 1 d . .
H44 H -0.049385 0.277266 0.076243 0.037 Uiso 1 1 calc R U
C45 C -0.3696(5) 0.0752(15) 0.2219(4) 0.108(5) Uani 1 1 d D U
H45A H -0.355899 0.132716 0.202297 0.162 Uiso 1 1 calc R U
H45B H -0.352875 -0.004773 0.217322 0.162 Uiso 1 1 calc R U
H45C H -0.358386 0.103275 0.248522 0.162 Uiso 1 1 calc R U
C46 C -0.4327(5) 0.0667(14) 0.2182(4) 0.088(4) Uani 1 1 d D U
H46A H -0.445292 0.135320 0.201140 0.105 Uiso 1 1 calc R U
H46B H -0.441121 -0.007981 0.202798 0.105 Uiso 1 1 calc R U
C47 C -0.4714(5) 0.0651(14) 0.2517(4) 0.090(4) Uani 1 1 d D U
H47A H -0.460828 -0.007377 0.267590 0.109 Uiso 1 1 calc R U
H47B H -0.460879 0.136267 0.268251 0.109 Uiso 1 1 calc R U

loop_
_atom_site_aniso_label
_atom_site_aniso_U_11
_atom_site_aniso_U_22
_atom_site_aniso_U_33
_atom_site_aniso_U_23
_atom_site_aniso_U_13
_atom_site_aniso_U_12
I1 0.0235(3) 0.0619(5) 0.0221(3) -0.0095(3) 0.0102(2) -0.0130(3)
Cd1 0.0203(3) 0.0542(5) 0.0167(3) -0.0021(3) 0.0084(3) -0.0018(3)
Si1 0.0116(11) 0.0466(18) 0.0159(12) -0.0047(12) 0.0012(9) -0.0009(11)
N1 0.016(3) 0.042(5) 0.012(3) 0.005(3) 0.001(3) -0.008(3)
C1 0.029(5) 0.090(9) 0.015(5) -0.003(5) 0.001(4) -0.009(6)
B1 0.018(5) 0.054(8) 0.010(5) -0.006(5) 0.003(4) -0.005(5)
N2 0.016(3) 0.068(6) 0.010(3) 0.001(4) -0.003(3) -0.008(4)
C2 0.022(5) 0.074(8) 0.023(5) 0.006(5) -0.001(4) -0.012(5)
N3 0.013(3) 0.037(5) 0.014(3) -0.007(3) 0.004(3) -0.008(3)
C3 0.024(4) 0.032(6) 0.012(4) 0.004(4) 0.000(4) -0.009(4)
C4 0.023(5) 0.054(7) 0.019(5) 0.000(5) 0.003(4) -0.010(5)
C5 0.019(4) 0.042(7) 0.033(5) 0.008(5) 0.007(4) -0.009(4)
C6 0.022(5) 0.059(8) 0.031(5) 0.011(5) 0.000(4) -0.012(5)
C7 0.033(5) 0.034(6) 0.030(5) 0.003(5) -0.009(4) -0.003(5)
C8 0.026(5) 0.039(6) 0.016(4) 0.006(4) -0.004(4) 0.002(4)
C9 0.033(5) 0.073(8) 0.020(5) -0.011(5) 0.014(4) -0.021(5)
C10 0.050(6) 0.075(9) 0.049(7) -0.015(6) 0.035(5) -0.021(6)
C11 0.038(6) 0.121(11) 0.018(5) -0.007(6) 0.005(4) -0.027(7)
C12 0.031(5) 0.039(7) 0.024(5) -0.006(5) -0.002(4) -0.002(5)
C13 0.055(6) 0.066(9) 0.027(5) -0.009(5) -0.008(5) 0.011(6)
C14 0.035(5) 0.065(8) 0.034(6) 0.007(6) 0.006(4) 0.009(5)
C15 0.019(4) 0.050(7) 0.021(5) -0.002(5) 0.002(4) -0.006(5)
C16 0.020(4) 0.065(8) 0.013(4) -0.006(5) -0.007(4) -0.003(5)
C17 0.024(5) 0.065(8) 0.027(5) -0.006(5) 0.003(4) -0.022(5)
C18 0.016(5) 0.086(10) 0.034(6) 0.004(6) 0.005(4) -0.008(6)
C19 0.018(5) 0.069(9) 0.027(5) 0.004(5) 0.004(4) -0.001(5)
C20 0.016(4) 0.066(8) 0.024(5) 0.002(5) -0.004(4) -0.002(5)
C21 0.031(5) 0.053(8) 0.040(6) -0.003(6) 0.000(4) -0.010(5)
C22 0.061(7) 0.070(9) 0.032(6) -0.012(6) 0.002(5) -0.004(6)
C23 0.036(6) 0.069(9) 0.049(7) -0.009(6) -0.002(5) -0.018(6)
C24 0.019(5) 0.056(8) 0.043(6) 0.013(5) 0.004(4) -0.002(5)
C25 0.044(6) 0.075(10) 0.094(10) 0.042(8) 0.001(6) 0.011(6)
C26 0.045(6) 0.048(8) 0.057(7) -0.001(6) 0.009(5) 0.003(5)
C27 0.017(4) 0.043(6) 0.015(4) -0.001(4) 0.002(4) -0.003(4)
C28 0.022(5) 0.049(7) 0.019(5) -0.005(5) 0.009(4) -0.004(4)
C29 0.028(5) 0.062(8) 0.026(5) -0.011(5) 0.006(4) -0.013(5)
C30 0.041(6) 0.061(8) 0.032(6) -0.011(5) 0.015(5) -0.004(6)
C31 0.034(5) 0.063(8) 0.038(6) -0.001(6) 0.018(5) 0.014(5)
C32 0.027(5) 0.067(8) 0.023(5) -0.007(5) 0.009(4) 0.001(5)
C33 0.018(4) 0.036(6) 0.027(5) 0.002(4) -0.005(4) 0.009(4)
C34 0.014(4) 0.064(8) 0.033(5) 0.009(5) -0.005(4) -0.007(5)
C35 0.016(5) 0.052(8) 0.058(7) 0.017(6) 0.001(5) -0.004(5)
C36 0.029(5) 0.042(7) 0.071(8) 0.009(6) -0.024(6) 0.002(5)
C37 0.034(6) 0.051(8) 0.050(6) -0.012(6) -0.017(5) 0.009(5)
C38 0.025(5) 0.041(7) 0.033(5) 0.001(5) -0.002(4) -0.002(5)
C39 0.018(4) 0.042(6) 0.017(4) -0.007(4) 0.004(4) 0.006(4)
C40 0.026(5) 0.042(7) 0.025(5) -0.012(5) 0.001(4) 0.005(4)
C41 0.034(5) 0.050(7) 0.028(5) 0.010(5) 0.004(4) 0.007(5)
C42 0.047(6) 0.035(7) 0.040(6) 0.009(5) 0.019(5) 0.014(5)
C43 0.032(5) 0.039(7) 0.035(5) -0.002(5) 0.014(5) -0.006(5)
C44 0.029(5) 0.043(7) 0.022(5) -0.005(5) 0.003(4) 0.001(5)
C45 0.095(9) 0.133(11) 0.093(9) -0.015(9) -0.029(8) 0.046(9)
C46 0.092(7) 0.096(7) 0.074(6) 0.014(6) -0.009(5) -0.028(6)
C47 0.091(6) 0.100(7) 0.080(6) -0.020(6) -0.010(6) 0.027(5)

loop_
_atom_type_symbol
_atom_type_description
_atom_type_scat_dispersion_real
_atom_type_scat_dispersion_imag
_atom_type_scat_source
C C 0.0033 0.0016 'International Tables Vol C Tables 4.2.6.8 and 6.1.1.4'
H H 0.0000 0.0000 'International Tables Vol C Tables 4.2.6.8 and 6.1.1.4'
B B 0.0013 0.0007 'International Tables Vol C Tables 4.2.6.8 and 6.1.1.4'
Cd Cd -0.8075 1.2024 'International Tables Vol C Tables 4.2.6.8 and 6.1.1.4'
I I -0.4742 1.8119 'International Tables Vol C Tables 4.2.6.8 and 6.1.1.4'
N N 0.0061 0.0033 'International Tables Vol C Tables 4.2.6.8 and 6.1.1.4'
Si Si 0.0817 0.0704 'International Tables Vol C Tables 4.2.6.8 and 6.1.1.4'

loop_
_geom_angle_atom_site_label_1
_geom_angle_atom_site_label_2
_geom_angle_atom_site_label_3
_geom_angle
_geom_angle_site_symmetry_1
_geom_angle_site_symmetry_3
Cd1 I1 Cd1 87.48(2) . 5
N3 Cd1 I1 155.48(19) . .
N3 Cd1 I1 111.03(17) . 5
I1 Cd1 I1 92.52(2) . 5
N3 Si1 C27 113.0(3) . .
N3 Si1 C33 116.2(4) . .
C27 Si1 C33 109.6(4) . .
N3 Si1 C39 107.2(3) . .
C27 Si1 C39 102.1(4) . .
C33 Si1 C39 107.6(4) . .
C1 N1 C3 118.0(7) . .
C1 N1 B1 107.9(7) . .
C3 N1 B1 132.9(6) . .
C2 C1 N1 110.1(8) . .
C2 C1 H1 124.9 . .
N1 C1 H1 124.9 . .
N3 B1 N2 126.0(8) . .
N3 B1 N1 130.8(7) . .
N2 B1 N1 103.1(7) . .
C2 N2 C15 121.7(7) . .
C2 N2 B1 108.6(7) . .
C15 N2 B1 129.5(7) . .
C1 C2 N2 110.2(8) . .
C1 C2 H2 124.9 . .
N2 C2 H2 124.9 . .
B1 N3 Si1 131.4(5) . .
B1 N3 Cd1 116.3(5) . .
Si1 N3 Cd1 112.2(3) . .
C8 C3 C4 121.8(7) . .
C8 C3 N1 119.2(7) . .
C4 C3 N1 118.9(7) . .
C5 C4 C3 118.1(8) . .
C5 C4 C9 118.6(8) . .
C3 C4 C9 123.2(7) . .
C6 C5 C4 120.7(8) . .
C6 C5 H5 119.7 . .
C4 C5 H5 119.7 . .
C5 C6 C7 120.2(8) . .
C5 C6 H6 119.9 . .
C7 C6 H6 119.9 . .
C6 C7 C8 121.9(9) . .
C6 C7 H7 119.0 . .
C8 C7 H7 119.0 . .
C3 C8 C7 117.2(8) . .
C3 C8 C12 122.2(7) . .
C7 C8 C12 120.4(8) . .
C4 C9 C10 112.3(8) . .
C4 C9 C11 109.8(9) . .
C10 C9 C11 110.0(8) . .
C4 C9 H9 108.2 . .
C10 C9 H9 108.2 . .
C11 C9 H9 108.2 . .
C9 C10 H10A 109.5 . .
C9 C10 H10B 109.5 . .
H10A C10 H10B 109.5 . .
C9 C10 H10C 109.5 . .
H10A C10 H10C 109.5 . .
H10B C10 H10C 109.5 . .
C9 C11 H11A 109.5 . .
C9 C11 H11B 109.5 . .
H11A C11 H11B 109.5 . .
C9 C11 H11C 109.5 . .
H11A C11 H11C 109.5 . .
H11B C11 H11C 109.5 . .
C8 C12 C13 114.4(7) . .
C8 C12 C14 110.6(7) . .
C13 C12 C14 109.4(8) . .
C8 C12 H12 107.4 . .
C13 C12 H12 107.4 . .
C14 C12 H12 107.4 . .
C12 C13 H13A 109.5 . .
C12 C13 H13B 109.5 . .
H13A C13 H13B 109.5 . .
C12 C13 H13C 109.5 . .
H13A C13 H13C 109.5 . .
H13B C13 H13C 109.5 . .
C12 C14 H14A 109.5 . .
C12 C14 H14B 109.5 . .
H14A C14 H14B 109.5 . .
C12 C14 H14C 109.5 . .
H14A C14 H14C 109.5 . .
H14B C14 H14C 109.5 . .
C16 C15 C20 121.5(8) . .
C16 C15 N2 120.4(8) . .
C20 C15 N2 117.9(9) . .
C15 C16 C17 119.7(9) . .
C15 C16 C21 121.6(8) . .
C17 C16 C21 118.7(10) . .
C18 C17 C16 119.3(10) . .
C18 C17 H17 120.3 . .
C16 C17 H17 120.3 . .
C17 C18 C19 120.7(8) . .
C17 C18 H18 119.6 . .
C19 C18 H18 119.6 . .
C18 C19 C20 121.6(10) . .
C18 C19 H19 119.2 . .
C20 C19 H19 119.2 . .
C19 C20 C15 117.1(10) . .
C19 C20 C24 120.8(9) . .
C15 C20 C24 122.1(8) . .
C23 C21 C16 114.3(8) . .
C23 C21 C22 110.3(9) . .
C16 C21 C22 112.1(8) . .
C23 C21 H21 106.6 . .
C16 C21 H21 106.6 . .
C22 C21 H21 106.6 . .
C21 C22 H22A 109.5 . .
C21 C22 H22B 109.5 . .
H22A C22 H22B 109.5 . .
C21 C22 H22C 109.5 . .
H22A C22 H22C 109.5 . .
H22B C22 H22C 109.5 . .
C21 C23 H23A 109.5 . .
C21 C23 H23B 109.5 . .
H23A C23 H23B 109.5 . .
C21 C23 H23C 109.5 . .
H23A C23 H23C 109.5 . .
H23B C23 H23C 109.5 . .
C20 C24 C26 109.0(8) . .
C20 C24 C25 112.0(8) . .
C26 C24 C25 110.8(9) . .
C20 C24 H24 108.3 . .
C26 C24 H24 108.3 . .
C25 C24 H24 108.3 . .
C24 C25 H25A 109.5 . .
C24 C25 H25B 109.5 . .
H25A C25 H25B 109.5 . .
C24 C25 H25C 109.5 . .
H25A C25 H25C 109.5 . .
H25B C25 H25C 109.5 . .
C24 C26 H26A 109.5 . .
C24 C26 H26B 109.5 . .
H26A C26 H26B 109.5 . .
C24 C26 H26C 109.5 . .
H26A C26 H26C 109.5 . .
H26B C26 H26C 109.5 . .
C32 C27 C28 116.7(8) . .
C32 C27 Si1 119.5(6) . .
C28 C27 Si1 122.9(6) . .
C29 C28 C27 121.7(8) . .
C29 C28 H28 119.2 . .
C27 C28 H28 119.2 . .
C30 C29 C28 120.2(9) . .
C30 C29 H29 119.9 . .
C28 C29 H29 119.9 . .
C29 C30 C31 119.9(9) . .
C29 C30 H30 120.0 . .
C31 C30 H30 120.0 . .
C30 C31 C32 119.6(9) . .
C30 C31 H31 120.2 . .
C32 C31 H31 120.2 . .
C27 C32 C31 121.8(9) . .
C27 C32 H32 119.1 . .
C31 C32 H32 119.1 . .
C38 C33 C34 117.0(8) . .
C38 C33 Si1 121.1(6) . .
C34 C33 Si1 121.9(7) . .
C35 C34 C33 120.3(9) . .
C35 C34 H34 119.8 . .
C33 C34 H34 119.8 . .
C36 C35 C34 121.5(9) . .
C36 C35 H35 119.3 . .
C34 C35 H35 119.3 . .
C37 C36 C35 118.4(9) . .
C37 C36 H36 120.8 . .
C35 C36 H36 120.8 . .
C36 C37 C38 121.6(10) . .
C36 C37 H37 119.2 . .
C38 C37 H37 119.2 . .
C37 C38 C33 121.2(9) . .
C37 C38 H38 119.4 . .
C33 C38 H38 119.4 . .
C44 C39 C40 117.2(9) . .
C44 C39 Si1 118.3(6) . .
C40 C39 Si1 123.7(7) . .
C41 C40 C39 120.8(9) . .
C41 C40 H40 119.6 . .
C39 C40 H40 119.6 . .
C42 C41 C40 120.7(9) . .
C42 C41 H41 119.7 . .
C40 C41 H41 119.7 . .
C41 C42 C43 119.6(9) . .
C41 C42 H42 120.2 . .
C43 C42 H42 120.2 . .
C42 C43 C44 120.2(9) . .
C42 C43 H43 119.9 . .
C44 C43 H43 119.9 . .
C39 C44 C43 121.5(8) . .
C39 C44 H44 119.3 . .
C43 C44 H44 119.3 . .
C46 C45 H45A 109.5 . .
C46 C45 H45B 109.5 . .
H45A C45 H45B 109.5 . .
C46 C45 H45C 109.5 . .
H45A C45 H45C 109.5 . .
H45B C45 H45C 109.5 . .
C47 C46 C45 124.9(11) . .
C47 C46 H46A 106.1 . .
C45 C46 H46A 106.1 . .
C47 C46 H46B 106.1 . .
C45 C46 H46B 106.1 . .
H46A C46 H46B 106.3 . .
C47 C47 C46 124.9(15) 2_455 .
C47 C47 H47A 106.1 2_455 .
C46 C47 H47A 106.1 . .
C47 C47 H47B 106.1 2_455 .
C46 C47 H47B 106.1 . .
H47A C47 H47B 106.3 . .

loop_
_geom_bond_atom_site_label_1
_geom_bond_atom_site_label_2
_geom_bond_distance
_geom_bond_site_symmetry_2
I1 Cd1 2.7077(8) .
I1 Cd1 2.9451(9) 5
Cd1 N3 2.104(6) .
Si1 N3 1.702(7) .
Si1 C27 1.872(8) .
Si1 C33 1.875(9) .
Si1 C39 1.894(9) .
N1 C1 1.395(11) .
N1 C3 1.455(10) .
N1 B1 1.468(11) .
C1 C2 1.323(12) .
C1 H1 0.9500 .
B1 N3 1.435(12) .
B1 N2 1.449(11) .
N2 C2 1.393(11) .
N2 C15 1.428(10) .
C2 H2 0.9500 .
C3 C8 1.388(12) .
C3 C4 1.409(11) .
C4 C5 1.391(11) .
C4 C9 1.530(13) .
C5 C6 1.363(13) .
C5 H5 0.9500 .
C6 C7 1.377(12) .
C6 H6 0.9500 .
C7 C8 1.389(12) .
C7 H7 0.9500 .
C8 C12 1.500(12) .
C9 C10 1.536(15) .
C9 C11 1.548(13) .
C9 H9 1.0000 .
C10 H10A 0.9800 .
C10 H10B 0.9800 .
C10 H10C 0.9800 .
C11 H11A 0.9800 .
C11 H11B 0.9800 .
C11 H11C 0.9800 .
C12 C13 1.529(12) .
C12 C14 1.543(13) .
C12 H12 1.0000 .
C13 H13A 0.9800 .
C13 H13B 0.9800 .
C13 H13C 0.9800 .
C14 H14A 0.9800 .
C14 H14B 0.9800 .
C14 H14C 0.9800 .
C15 C16 1.383(13) .
C15 C20 1.428(13) .
C16 C17 1.411(12) .
C16 C21 1.517(13) .
C17 C18 1.387(14) .
C17 H17 0.9500 .
C18 C19 1.390(15) .
C18 H18 0.9500 .
C19 C20 1.395(12) .
C19 H19 0.9500 .
C20 C24 1.497(14) .
C21 C23 1.509(14) .
C21 C22 1.536(12) .
C21 H21 1.0000 .
C22 H22A 0.9800 .
C22 H22B 0.9800 .
C22 H22C 0.9800 .
C23 H23A 0.9800 .
C23 H23B 0.9800 .
C23 H23C 0.9800 .
C24 C26 1.515(13) .
C24 C25 1.523(14) .
C24 H24 1.0000 .
C25 H25A 0.9800 .
C25 H25B 0.9800 .
C25 H25C 0.9800 .
C26 H26A 0.9800 .
C26 H26B 0.9800 .
C26 H26C 0.9800 .
C27 C32 1.391(12) .
C27 C28 1.403(11) .
C28 C29 1.385(12) .
C28 H28 0.9500 .
C29 C30 1.367(13) .
C29 H29 0.9500 .
C30 C31 1.387(13) .
C30 H30 0.9500 .
C31 C32 1.392(13) .
C31 H31 0.9500 .
C32 H32 0.9500 .
C33 C38 1.397(12) .
C33 C34 1.404(11) .
C34 C35 1.391(13) .
C34 H34 0.9500 .
C35 C36 1.377(14) .
C35 H35 0.9500 .
C36 C37 1.360(14) .
C36 H36 0.9500 .
C37 C38 1.382(13) .
C37 H37 0.9500 .
C38 H38 0.9500 .
C39 C44 1.388(12) .
C39 C40 1.399(11) .
C40 C41 1.395(13) .
C40 H40 0.9500 .
C41 C42 1.368(13) .
C41 H41 0.9500 .
C42 C43 1.371(13) .
C42 H42 0.9500 .
C43 C44 1.394(13) .
C43 H43 0.9500 .
C44 H44 0.9500 .
C45 C46 1.484(7) .
C45 H45A 0.9800 .
C45 H45B 0.9800 .
C45 H45C 0.9800 .
C46 C47 1.478(7) .
C46 H46A 0.9900 .
C46 H46B 0.9900 .
C47 C47 1.34(2) 2_455
C47 H47A 0.9900 .
C47 H47B 0.9900 .
